data_7001032
loop_
_publ_author_name
'Langley, Stuart'
'Helliwell, Madeleine'
'Sessoli, Roberta'
'Teat, Simon J.'
'Winpenny, Richard E. P.'

_publ_section_title
;
 Synthesis and structural and magnetic characterisation of
 cobalt(ii)--sodium phosphonate cage compounds
;
_journal_issue 16
_journal_name_full 'Dalton Transactions'
_journal_page_first 3102
_journal_page_last 3110
_journal_paper_doi 10.1039/b819976k
_journal_year 2009
_chemical_formula_sum 'C156 H134 Cl30 Co14 N22 Na4 O48 P6'
_chemical_formula_weight 5251.15
_chemical_name_systematic
;
?
;
_space_group_IT_number 14
_symmetry_cell_setting monoclinic
_symmetry_space_group_name_Hall '-P 2yn'
_symmetry_space_group_name_H-M 'P 1 21/n 1'
_atom_sites_solution_hydrogens geom
_atom_sites_solution_primary direct
_atom_sites_solution_secondary difmap
_audit_creation_method SHELXL-97
_cell_angle_alpha 90.00
_cell_angle_beta 92.740(3)
_cell_angle_gamma 90.00
_cell_formula_units_Z 2
_cell_length_a 18.3288(9)
_cell_length_b 26.0845(11)
_cell_length_c 22.1377(10)
_cell_measurement_reflns_used 5283
_cell_measurement_temperature 150(2)
_cell_measurement_theta_max 23.84
_cell_measurement_theta_min 2.36
_cell_volume 10571.9(8)
_computing_cell_refinement 'Bruker SAINT'
_computing_data_collection 'Bruker SMART'
_computing_data_reduction 'Bruker SAINT'
_computing_molecular_graphics 'Bruker SHELXTL'
_computing_publication_material 'Bruker SHELXTL and local programs'
_computing_structure_refinement 'Bruker SHELXTL'
_computing_structure_solution 'Bruker SHELXTL'
_diffrn_ambient_temperature 150(2)
_diffrn_measured_fraction_theta_full 0.953
_diffrn_measured_fraction_theta_max 0.953
_diffrn_measurement_device_type 'Bruker SMART Proteun 200 CCD diffractometer'
_diffrn_measurement_method '\w rotation with narrow frames'
_diffrn_radiation_monochromator 'silicon 111'
_diffrn_radiation_source 'Daresbury SRS station 9.8'
_diffrn_radiation_type synchrotron
_diffrn_radiation_wavelength 0.6934
_diffrn_reflns_av_R_equivalents 0.0846
_diffrn_reflns_av_sigmaI/netI 0.1209
_diffrn_reflns_limit_h_max 16
_diffrn_reflns_limit_h_min -21
_diffrn_reflns_limit_k_max 30
_diffrn_reflns_limit_k_min -30
_diffrn_reflns_limit_l_max 24
_diffrn_reflns_limit_l_min -26
_diffrn_reflns_number 38913
_diffrn_reflns_theta_full 24.09
_diffrn_reflns_theta_max 24.09
_diffrn_reflns_theta_min 1.87
_diffrn_standards_decay_% 15
_diffrn_standards_number 0
_exptl_absorpt_coefficient_mu 1.575
_exptl_absorpt_correction_T_max 0.90
_exptl_absorpt_correction_T_min 0.85
_exptl_absorpt_correction_type multi-scan
_exptl_crystal_colour purple
_exptl_crystal_density_diffrn 1.650
_exptl_crystal_density_method 'not measured'
_exptl_crystal_description block
_exptl_crystal_F_000 5260
_exptl_crystal_size_max 0.08
_exptl_crystal_size_mid 0.08
_exptl_crystal_size_min 0.04
_refine_diff_density_max 1.178
_refine_diff_density_min -0.742
_refine_diff_density_rms 0.129
_refine_ls_extinction_method none
_refine_ls_goodness_of_fit_ref 0.998
_refine_ls_hydrogen_treatment constr
_refine_ls_matrix_type full
_refine_ls_number_parameters 1303
_refine_ls_number_reflns 17235
_refine_ls_number_restraints 42
_refine_ls_restrained_S_all 1.007
_refine_ls_R_factor_all 0.0944
_refine_ls_R_factor_gt 0.0621
_refine_ls_shift/su_max 0.101
_refine_ls_shift/su_mean 0.001
_refine_ls_structure_factor_coef Fsqd
_refine_ls_weighting_details 'calc w=1/[\s^2^(Fo^2^)+(0.0794P)^2^+0.0000P] where P=(Fo^2^+2Fc^2^)/3'
_refine_ls_weighting_scheme calc
_refine_ls_wR_factor_gt 0.1498
_refine_ls_wR_factor_ref 0.1666
_reflns_number_gt 11997
_reflns_number_total 17235
_reflns_threshold_expression I>2\s(I)
_cod_data_source_file b819976k.txt
_cod_data_source_block sl18
_cod_original_sg_symbol_H-M P2(1)/n
_cod_database_code 7001032

loop_
_symmetry_equiv_pos_as_xyz
'x, y, z'
'-x+1/2, y+1/2, -z+1/2'
'-x, -y, -z'
'x-1/2, -y-1/2, z-1/2'

loop_
_atom_site_label
_atom_site_type_symbol
_atom_site_fract_x
_atom_site_fract_y
_atom_site_fract_z
_atom_site_U_iso_or_equiv
_atom_site_adp_type
_atom_site_occupancy
_atom_site_symmetry_multiplicity
_atom_site_calc_flag
_atom_site_refinement_flags
_atom_site_disorder_assembly
_atom_site_disorder_group
Co1 Co -0.10879(4) 0.53971(2) 1.16604(3) 0.01681(18) Uani 1 1 d . . .
Co2 Co -0.16120(4) 0.64075(2) 1.10874(3) 0.01782(19) Uani 1 1 d . . .
Co3 Co -0.05808(4) 0.72431(2) 1.02875(3) 0.01883(19) Uani 1 1 d . . .
Co4 Co 0.08661(4) 0.72707(2) 0.89642(4) 0.01994(19) Uani 1 1 d . . .
Co5 Co 0.18073(4) 0.61200(3) 0.83284(4) 0.0209(2) Uani 1 1 d . . .
Co6 Co -0.08482(4) 0.72585(2) 0.87920(4) 0.02023(19) Uani 1 1 d . . .
Co7 Co -0.17257(5) 0.60466(3) 0.83381(4) 0.0217(2) Uani 1 1 d . . .
P11 P 0.00837(8) 0.61743(5) 1.08980(7) 0.0162(3) Uani 1 1 d . . .
O11 O -0.0632(2) 0.60626(12) 1.12150(17) 0.0191(9) Uani 1 1 d . . .
O12 O -0.0041(2) 0.65753(12) 1.03965(17) 0.0201(9) Uani 1 1 d . . .
O13 O 0.0415(2) 0.56897(12) 1.06584(18) 0.0218(9) Uani 1 1 d . . .
C11 C 0.0731(3) 0.64377(18) 1.1459(3) 0.0210(13) Uani 1 1 d . . .
C12 C 0.0525(4) 0.6600(2) 1.2020(3) 0.0324(16) Uani 1 1 d . . .
H12 H 0.0031 0.6561 1.2125 0.039 Uiso 1 1 calc R . .
C13 C 0.1017(5) 0.6816(2) 1.2429(3) 0.049(2) Uani 1 1 d . . .
H13 H 0.0861 0.6932 1.2808 0.059 Uiso 1 1 calc R . .
C14 C 0.1745(5) 0.6866(3) 1.2290(4) 0.057(2) Uani 1 1 d . . .
H14 H 0.2089 0.7014 1.2573 0.068 Uiso 1 1 calc R . .
C15 C 0.1958(4) 0.6701(3) 1.1743(4) 0.0472(19) Uani 1 1 d . . .
H15 H 0.2456 0.6729 1.1646 0.057 Uiso 1 1 calc R . .
C16 C 0.1458(4) 0.6492(2) 1.1326(3) 0.0344(16) Uani 1 1 d . . .
H16 H 0.1615 0.6384 1.0944 0.041 Uiso 1 1 calc R . .
P21 P -0.19582(9) 0.66644(5) 0.96196(7) 0.0194(3) Uani 1 1 d . . .
O21 O -0.1948(2) 0.64329(12) 1.02428(18) 0.0201(9) Uani 1 1 d . . .
O22 O -0.1282(2) 0.70168(13) 0.95551(17) 0.0201(9) Uani 1 1 d . . .
O23 O -0.2010(2) 0.62367(13) 0.91580(18) 0.0238(9) Uani 1 1 d . . .
C21 C -0.2757(4) 0.7067(2) 0.9521(3) 0.0322(16) Uani 1 1 d . . .
C22 C -0.3323(5) 0.6929(3) 0.9125(5) 0.071(3) Uani 1 1 d . . .
H22 H -0.3292 0.6625 0.8891 0.085 Uiso 1 1 calc R . .
C23 C -0.3950(7) 0.7240(5) 0.9067(7) 0.113(5) Uani 1 1 d . . .
H23 H -0.4342 0.7158 0.8788 0.136 Uiso 1 1 calc R . .
C24 C -0.3974(7) 0.7685(4) 0.9443(7) 0.109(5) Uani 1 1 d . . .
H24 H -0.4398 0.7896 0.9420 0.130 Uiso 1 1 calc R . .
C25 C -0.3420(6) 0.7814(3) 0.9825(5) 0.068(3) Uani 1 1 d . . .
H25 H -0.3451 0.8113 1.0067 0.082 Uiso 1 1 calc R . .
C26 C -0.2804(4) 0.7513(2) 0.9869(4) 0.0419(19) Uani 1 1 d . . .
H26 H -0.2407 0.7608 1.0138 0.050 Uiso 1 1 calc R . .
P31 P 0.00339(9) 0.63092(5) 0.82839(7) 0.0192(3) Uani 1 1 d . . .
O31 O 0.0739(2) 0.60354(12) 0.84695(18) 0.0215(9) Uani 1 1 d . . .
O32 O 0.0005(2) 0.68352(12) 0.86063(18) 0.0206(9) Uani 1 1 d . . .
O33 O -0.0620(2) 0.59752(12) 0.84152(18) 0.0213(9) Uani 1 1 d . . .
C31 C 0.0041(3) 0.6425(2) 0.7480(3) 0.0241(14) Uani 1 1 d . . .
C32 C -0.0166(4) 0.6029(2) 0.7081(3) 0.0399(18) Uani 1 1 d . . .
H32 H -0.0332 0.5711 0.7232 0.048 Uiso 1 1 calc R . .
C33 C -0.0125(5) 0.6107(3) 0.6462(4) 0.054(2) Uani 1 1 d . . .
H33 H -0.0258 0.5837 0.6191 0.065 Uiso 1 1 calc R . .
C34 C 0.0101(5) 0.6562(3) 0.6239(3) 0.051(2) Uani 1 1 d . . .
H34 H 0.0126 0.6609 0.5815 0.061 Uiso 1 1 calc R . .
C35 C 0.0293(5) 0.6955(3) 0.6632(3) 0.046(2) Uani 1 1 d . . .
H35 H 0.0449 0.7274 0.6477 0.055 Uiso 1 1 calc R . .
C36 C 0.0262(4) 0.6889(2) 0.7241(3) 0.0362(17) Uani 1 1 d . . .
H36 H 0.0393 0.7164 0.7506 0.043 Uiso 1 1 calc R . .
O41 O -0.1346(2) 0.59126(13) 1.23420(17) 0.0219(9) Uani 1 1 d . . .
N41 N -0.2167(3) 0.64592(15) 1.1871(2) 0.0189(11) Uani 1 1 d . . .
C41 C -0.1914(3) 0.62096(19) 1.2380(3) 0.0221(13) Uani 1 1 d . . .
C42 C -0.2771(3) 0.67498(19) 1.1898(3) 0.0240(14) Uani 1 1 d . . .
C43 C -0.3151(4) 0.6832(2) 1.2410(3) 0.0320(16) Uani 1 1 d . . .
H43 H -0.3569 0.7048 1.2408 0.038 Uiso 1 1 calc R . .
C44 C -0.2891(4) 0.6583(2) 1.2928(3) 0.0329(16) Uani 1 1 d . . .
H44 H -0.3136 0.6623 1.3294 0.039 Uiso 1 1 calc R . .
C45 C -0.2276(4) 0.6275(2) 1.2918(3) 0.0282(15) Uani 1 1 d . . .
H45 H -0.2099 0.6107 1.3277 0.034 Uiso 1 1 calc R . .
Cl41 Cl -0.30758(9) 0.70123(5) 1.12179(7) 0.0332(4) Uani 1 1 d . . .
O51 O -0.1953(2) 0.55931(12) 1.10705(17) 0.0187(9) Uani 1 1 d . . .
N51 N -0.2994(3) 0.54842(16) 1.0496(2) 0.0220(11) Uani 1 1 d . . .
C51 C -0.2664(3) 0.54997(18) 1.1055(3) 0.0192(13) Uani 1 1 d . . .
C52 C -0.3715(4) 0.5431(2) 1.0454(3) 0.0329(16) Uani 1 1 d . . .
C53 C -0.4157(4) 0.5385(2) 1.0923(3) 0.0379(17) Uani 1 1 d . . .
H53 H -0.4673 0.5364 1.0862 0.045 Uiso 1 1 calc R . .
C54 C -0.3819(4) 0.5372(2) 1.1498(3) 0.0367(17) Uani 1 1 d . . .
H54 H -0.4103 0.5328 1.1842 0.044 Uiso 1 1 calc R . .
C55 C -0.3067(3) 0.5423(2) 1.1569(3) 0.0249(14) Uani 1 1 d . . .
H55 H -0.2830 0.5407 1.1960 0.030 Uiso 1 1 calc R . .
Cl51 Cl -0.40905(11) 0.54194(9) 0.97119(9) 0.0552(5) Uani 1 1 d . . .
O61 O -0.0033(2) 0.52471(13) 1.20914(18) 0.0230(9) Uani 1 1 d . . .
N61 N -0.0101(3) 0.57412(16) 1.2933(2) 0.0251(12) Uani 1 1 d . . .
C61 C 0.0287(3) 0.5433(2) 1.2554(3) 0.0232(14) Uani 1 1 d . . .
C62 C 0.0233(4) 0.5962(2) 1.3432(3) 0.0333(16) Uani 1 1 d . . .
C63 C 0.0932(4) 0.5885(3) 1.3619(3) 0.0429(18) Uani 1 1 d . . .
H63 H 0.1137 0.6034 1.3980 0.052 Uiso 1 1 calc R . .
C64 C 0.1347(4) 0.5568(3) 1.3245(4) 0.049(2) Uani 1 1 d . . .
H64 H 0.1846 0.5504 1.3355 0.059 Uiso 1 1 calc R . .
C65 C 0.1045(4) 0.5350(2) 1.2727(3) 0.0367(17) Uani 1 1 d . . .
H65 H 0.1338 0.5144 1.2482 0.044 Uiso 1 1 calc R . .
Cl61 Cl -0.03600(11) 0.63492(7) 1.38201(9) 0.0516(5) Uani 1 1 d . . .
O71 O -0.1610(2) 0.47622(13) 1.20136(18) 0.0229(9) Uani 1 1 d . . .
N71 N -0.1846(3) 0.40749(16) 1.2570(2) 0.0236(11) Uani 1 1 d . . .
C71 C -0.1671(3) 0.4581(2) 1.2553(3) 0.0242(14) Uani 1 1 d . . .
C72 C -0.1947(4) 0.3854(2) 1.3101(3) 0.0294(15) Uani 1 1 d . . .
C73 C -0.1885(4) 0.4098(2) 1.3648(3) 0.0360(17) Uani 1 1 d . . .
H73 H -0.1964 0.3924 1.4016 0.043 Uiso 1 1 calc R . .
C74 C -0.1702(4) 0.4613(2) 1.3636(3) 0.0407(19) Uani 1 1 d . . .
H74 H -0.1643 0.4798 1.4005 0.049 Uiso 1 1 calc R . .
C75 C -0.1605(4) 0.4860(2) 1.3100(3) 0.0326(16) Uani 1 1 d . . .
H75 H -0.1495 0.5216 1.3096 0.039 Uiso 1 1 calc R . .
Cl71 Cl -0.22097(11) 0.32117(5) 1.30741(8) 0.0404(4) Uani 1 1 d . . .
O81 O -0.1259(2) 0.71463(12) 1.10330(18) 0.0210(9) Uani 1 1 d . . .
N81 N -0.0196(3) 0.75409(15) 1.1167(2) 0.0258(12) Uani 1 1 d . . .
C81 C -0.0818(3) 0.73942(18) 1.1418(3) 0.0224(14) Uani 1 1 d . . .
C82 C 0.0288(4) 0.7813(2) 1.1492(3) 0.0332(16) Uani 1 1 d . . .
C83 C 0.0208(5) 0.7947(2) 1.2089(3) 0.046(2) Uani 1 1 d . . .
H83 H 0.0570 0.8138 1.2314 0.055 Uiso 1 1 calc R . .
C84 C -0.0440(5) 0.7785(3) 1.2345(3) 0.047(2) Uani 1 1 d . . .
H84 H -0.0522 0.7869 1.2754 0.057 Uiso 1 1 calc R . .
C85 C -0.0955(4) 0.7509(2) 1.2021(3) 0.0316(16) Uani 1 1 d . . .
H85 H -0.1391 0.7399 1.2196 0.038 Uiso 1 1 calc R . .
Cl81 Cl 0.10669(11) 0.79961(7) 1.11274(9) 0.0496(5) Uani 1 1 d . . .
O91 O 0.0076(2) 0.75545(12) 0.95387(17) 0.0212(9) Uani 1 1 d . . .
C91 C -0.0104(4) 0.80323(19) 0.9691(3) 0.0228(14) Uani 1 1 d . . .
N91 N -0.0646(3) 0.80470(15) 1.0073(2) 0.0226(12) Uani 1 1 d . . .
C92 C -0.0869(4) 0.8497(2) 1.0268(4) 0.0422(19) Uani 1 1 d . . .
C93 C -0.0582(5) 0.8964(2) 1.0089(4) 0.058(3) Uani 1 1 d . . .
H93 H -0.0765 0.9282 1.0227 0.070 Uiso 1 1 calc R . .
C94 C -0.0019(5) 0.8940(2) 0.9700(4) 0.049(2) Uani 1 1 d . . .
H94 H 0.0194 0.9249 0.9566 0.059 Uiso 1 1 calc R . .
C95 C 0.0242(4) 0.8478(2) 0.9501(3) 0.0300(15) Uani 1 1 d . . .
H95 H 0.0642 0.8463 0.9243 0.036 Uiso 1 1 calc R . .
Cl91 Cl -0.15535(12) 0.84872(6) 1.07832(10) 0.0547(6) Uani 1 1 d . . .
O101 O 0.1714(2) 0.69091(13) 0.84403(18) 0.0228(9) Uani 1 1 d . . .
C101 C 0.2226(3) 0.72235(19) 0.8653(3) 0.0232(14) Uani 1 1 d . . .
N101 N 0.1978(3) 0.75617(16) 0.9062(2) 0.0246(12) Uani 1 1 d . . .
C102 C 0.2454(3) 0.7875(2) 0.9333(3) 0.0272(14) Uani 1 1 d . . .
C103 C 0.3184(4) 0.7896(2) 0.9230(3) 0.0384(17) Uani 1 1 d . . .
H103 H 0.3505 0.8124 0.9445 0.046 Uiso 1 1 calc R . .
C104 C 0.3429(4) 0.7561(2) 0.8793(3) 0.0354(17) Uani 1 1 d . . .
H104 H 0.3929 0.7566 0.8698 0.042 Uiso 1 1 calc R . .
C105 C 0.2965(4) 0.7231(2) 0.8501(3) 0.0335(16) Uani 1 1 d . . .
H105 H 0.3134 0.7008 0.8198 0.040 Uiso 1 1 calc R . .
Cl1A Cl 0.20923(11) 0.83049(6) 0.98552(8) 0.0456(5) Uani 1 1 d . . .
O111 O 0.0586(2) 0.78189(13) 0.83179(19) 0.0264(10) Uani 1 1 d . . .
N111 N -0.0651(3) 0.79582(16) 0.8415(2) 0.0256(12) Uani 1 1 d . . .
C111 C 0.0019(4) 0.8092(2) 0.8203(3) 0.0272(14) Uani 1 1 d . . .
C112 C -0.1217(4) 0.8283(2) 0.8329(3) 0.0307(15) Uani 1 1 d . . .
C113 C -0.1204(5) 0.8728(2) 0.8005(4) 0.050(2) Uani 1 1 d . . .
H113 H -0.1622 0.8943 0.7957 0.060 Uiso 1 1 calc R . .
C114 C -0.0552(5) 0.8850(3) 0.7753(4) 0.059(3) Uani 1 1 d . . .
H114 H -0.0521 0.9147 0.7506 0.071 Uiso 1 1 calc R . .
C115 C 0.0045(4) 0.8550(2) 0.7853(3) 0.0406(18) Uani 1 1 d . . .
H115 H 0.0492 0.8647 0.7686 0.049 Uiso 1 1 calc R . .
Cl1B Cl -0.19986(9) 0.81014(6) 0.86928(8) 0.0367(4) Uani 1 1 d . . .
N121 N 0.2932(3) 0.60157(16) 0.8635(2) 0.0256(12) Uani 1 1 d . . .
O121 O 0.2067(2) 0.60232(14) 0.9299(2) 0.0302(10) Uani 1 1 d . . .
C121 C 0.2760(4) 0.5995(2) 0.9214(3) 0.0288(15) Uani 1 1 d . . .
C122 C 0.3630(4) 0.5986(2) 0.8498(3) 0.0375(17) Uani 1 1 d . . .
C123 C 0.4198(4) 0.5939(3) 0.8924(4) 0.051(2) Uani 1 1 d . . .
H123 H 0.4691 0.5926 0.8810 0.062 Uiso 1 1 calc R . .
C124 C 0.4027(4) 0.5910(3) 0.9525(4) 0.051(2) Uani 1 1 d . . .
H124 H 0.4406 0.5872 0.9830 0.061 Uiso 1 1 calc R . .
C125 C 0.3319(4) 0.5937(3) 0.9684(4) 0.0442(18) Uani 1 1 d . . .
H125 H 0.3199 0.5918 1.0096 0.053 Uiso 1 1 calc R . .
Cl1C Cl 0.37902(11) 0.60059(7) 0.77329(10) 0.0536(5) Uani 1 1 d . . .
N131 N -0.1905(3) 0.63814(18) 0.7489(2) 0.0273(12) Uani 1 1 d . . .
O131 O -0.1579(2) 0.69186(14) 0.82163(19) 0.0288(10) Uani 1 1 d . . .
C131 C -0.1708(3) 0.6869(2) 0.7640(3) 0.0253(14) Uani 1 1 d . . .
C132 C -0.2065(4) 0.6276(2) 0.6905(3) 0.0371(17) Uani 1 1 d . . .
C133 C -0.2045(5) 0.6621(3) 0.6452(3) 0.048(2) Uani 1 1 d . . .
H13A H -0.2180 0.6530 0.6047 0.058 Uiso 1 1 calc R . .
C134 C -0.1818(5) 0.7117(3) 0.6604(3) 0.052(2) Uani 1 1 d . . .
H134 H -0.1775 0.7368 0.6296 0.063 Uiso 1 1 calc R . .
C135 C -0.1655(4) 0.7245(2) 0.7202(3) 0.0386(17) Uani 1 1 d . . .
H135 H -0.1510 0.7584 0.7310 0.046 Uiso 1 1 calc R . .
Cl1D Cl -0.23002(15) 0.56434(7) 0.67491(9) 0.0638(6) Uani 1 1 d . . .
N141 N -0.2880(3) 0.55631(17) 0.8245(2) 0.0248(11) Uani 1 1 d . . .
O141 O -0.1751(2) 0.52743(13) 0.8468(2) 0.0299(10) Uani 1 1 d . . .
C141 C -0.2441(4) 0.5167(2) 0.8406(3) 0.0269(14) Uani 1 1 d . . .
C142 C -0.3585(4) 0.5474(2) 0.8155(3) 0.0334(16) Uani 1 1 d . . .
C143 C -0.3935(4) 0.5015(3) 0.8226(3) 0.0423(18) Uani 1 1 d . . .
H143 H -0.4447 0.4976 0.8154 0.051 Uiso 1 1 calc R . .
C144 C -0.3477(5) 0.4604(3) 0.8413(4) 0.051(2) Uani 1 1 d . . .
H144 H -0.3683 0.4276 0.8482 0.062 Uiso 1 1 calc R . .
C145 C -0.2740(4) 0.4674(2) 0.8497(4) 0.0415(18) Uani 1 1 d . . .
H145 H -0.2432 0.4394 0.8614 0.050 Uiso 1 1 calc R . .
Cl1E Cl -0.41184(12) 0.60007(8) 0.79270(12) 0.0684(7) Uani 1 1 d . . .
Na1 Na 0.05692(12) 0.49172(7) 1.11987(10) 0.0203(5) Uani 1 1 d . . .
Na2 Na -0.19159(13) 0.55334(7) 0.98922(10) 0.0237(5) Uani 1 1 d . . .
O1W O -0.0721(2) 0.48764(12) 1.10257(17) 0.0200(9) Uani 1 1 d . . .
O2W O 0.1126(2) 0.67781(13) 0.96731(19) 0.0257(10) Uani 1 1 d . . .
O3W O -0.1535(2) 0.46852(13) 0.99624(18) 0.0238(9) Uani 1 1 d . . .
O4W O -0.0636(2) 0.55939(13) 0.96937(18) 0.0227(9) Uani 1 1 d . . .
C1S C 0.1493(7) 0.4358(4) 1.4944(4) 0.080(3) Uani 1 1 d . . .
H1SA H 0.1960 0.4400 1.4751 0.119 Uiso 1 1 calc R . .
H1SB H 0.1253 0.4044 1.4795 0.119 Uiso 1 1 calc R . .
H1SC H 0.1581 0.4336 1.5383 0.119 Uiso 1 1 calc R . .
C2S C 0.1000(6) 0.4822(3) 1.4791(4) 0.068(3) Uani 1 1 d . . .
H2SA H 0.1249 0.5139 1.4936 0.081 Uiso 1 1 calc R . .
H2SB H 0.0922 0.4848 1.4346 0.081 Uiso 1 1 calc R . .
C3S C 0.0260(6) 0.4780(3) 1.5078(4) 0.066(3) Uani 1 1 d . . .
H3SA H 0.0025 0.4455 1.4946 0.079 Uiso 1 1 calc R . .
H3SB H 0.0342 0.4765 1.5523 0.079 Uiso 1 1 calc R . .
C4S C 0.5044(7) 0.6867(5) 1.0530(5) 0.109(4) Uani 1 1 d D . .
H4S1 H 0.5478 0.7092 1.0578 0.130 Uiso 1 1 calc R . .
H4S2 H 0.5172 0.6575 1.0269 0.130 Uiso 1 1 calc R . .
Cl1S Cl 0.4350(2) 0.71969(13) 1.01929(18) 0.1207(12) Uani 1 1 d D . .
Cl2S Cl 0.4818(2) 0.66266(12) 1.12622(19) 0.1254(13) Uani 1 1 d D . .
C5S C 0.3674(11) 0.5058(6) 0.6499(9) 0.105(10) Uani 0.25 1 d PD A 1
H5S1 H 0.3504 0.5394 0.6339 0.126 Uiso 0.25 1 calc PR A 1
H5S2 H 0.3441 0.5008 0.6889 0.126 Uiso 0.25 1 calc PR A 1
Cl3S Cl 0.4545(6) 0.5113(4) 0.6654(5) 0.074(3) Uani 0.25 1 d PDU A 1
Cl4S Cl 0.3301(6) 0.4582(4) 0.5992(5) 0.062(3) Uani 0.25 1 d PDU A 1
C5' C 0.3674(11) 0.5058(6) 0.6499(9) 0.105(10) Uani 0.25 1 d P B 2
H5'1 H 0.3924 0.5391 0.6452 0.126 Uiso 0.25 1 calc PR B 2
H5'2 H 0.3269 0.5117 0.6770 0.126 Uiso 0.25 1 calc PR B 2
Cl3' Cl 0.4186(10) 0.4717(7) 0.6807(6) 0.120(4) Uani 0.25 1 d PDU B 2
Cl4' Cl 0.3264(6) 0.4880(4) 0.5753(5) 0.073(3) Uani 0.25 1 d PDU B 2
C6S C 0.3831(15) 0.5087(9) 1.3642(11) 0.046(7) Uiso 0.25 1 d PD C 1
H6S1 H 0.3600 0.4944 1.3265 0.055 Uiso 0.25 1 calc PR C 1
H6S2 H 0.4200 0.5345 1.3536 0.055 Uiso 0.25 1 calc PR C 1
Cl5S Cl 0.4200(13) 0.4632(8) 1.4068(10) 0.171(7) Uiso 0.25 1 d PDU C 1
Cl6S Cl 0.3153(11) 0.5364(7) 1.4117(9) 0.158(7) Uiso 0.25 1 d PD C 1
C6' C 0.3995(15) 0.4907(8) 1.4104(12) 0.036(6) Uiso 0.25 1 d PD D 5
H6'1 H 0.4212 0.5167 1.4384 0.043 Uiso 0.25 1 calc PR D 5
H6'2 H 0.3622 0.5085 1.3843 0.043 Uiso 0.25 1 calc PR D 5
Cl5' Cl 0.3582(12) 0.4521(7) 1.4494(9) 0.163(7) Uiso 0.25 1 d PDU D 5
Cl6' Cl 0.4708(17) 0.4709(12) 1.3619(14) 0.252(12) Uiso 0.25 1 d PDU D 5

loop_
_atom_site_aniso_label
_atom_site_aniso_U_11
_atom_site_aniso_U_22
_atom_site_aniso_U_33
_atom_site_aniso_U_23
_atom_site_aniso_U_13
_atom_site_aniso_U_12
Co1 0.0133(4) 0.0179(3) 0.0199(4) -0.0011(3) 0.0074(3) 0.0009(3)
Co2 0.0141(4) 0.0182(3) 0.0219(4) -0.0006(3) 0.0091(4) 0.0004(3)
Co3 0.0177(5) 0.0164(3) 0.0231(4) -0.0003(3) 0.0088(4) -0.0002(3)
Co4 0.0173(5) 0.0203(3) 0.0229(4) 0.0014(3) 0.0089(4) -0.0012(3)
Co5 0.0153(5) 0.0231(4) 0.0250(5) 0.0002(3) 0.0100(4) -0.0005(3)
Co6 0.0185(5) 0.0196(3) 0.0233(4) 0.0027(3) 0.0083(4) 0.0032(3)
Co7 0.0172(5) 0.0247(4) 0.0235(4) -0.0004(3) 0.0032(4) 0.0022(3)
P11 0.0117(8) 0.0166(6) 0.0208(8) -0.0003(5) 0.0061(7) -0.0007(5)
O11 0.015(2) 0.0175(16) 0.025(2) 0.0020(15) 0.0084(18) -0.0005(15)
O12 0.018(2) 0.0207(17) 0.023(2) -0.0006(15) 0.0089(19) 0.0016(15)
O13 0.017(2) 0.0183(17) 0.031(2) -0.0015(15) 0.0100(19) 0.0012(15)
C11 0.022(4) 0.017(2) 0.024(3) 0.004(2) 0.004(3) -0.001(2)
C12 0.034(4) 0.031(3) 0.032(4) -0.003(3) -0.002(3) -0.008(3)
C13 0.075(7) 0.040(4) 0.031(4) -0.005(3) -0.013(4) -0.006(4)
C14 0.059(6) 0.049(4) 0.058(6) 0.006(4) -0.031(5) -0.023(4)
C15 0.022(4) 0.058(4) 0.060(6) 0.003(4) -0.010(4) -0.012(3)
C16 0.030(4) 0.037(3) 0.037(4) -0.001(3) 0.008(3) -0.007(3)
P21 0.0153(9) 0.0191(6) 0.0244(8) 0.0020(6) 0.0068(7) 0.0020(6)
O21 0.015(2) 0.0199(17) 0.025(2) -0.0018(15) 0.0063(19) -0.0016(15)
O22 0.018(2) 0.0238(18) 0.019(2) 0.0009(15) 0.0058(18) 0.0012(15)
O23 0.015(2) 0.0275(19) 0.029(2) -0.0002(17) 0.0055(19) -0.0035(16)
C21 0.025(4) 0.031(3) 0.041(4) 0.016(3) 0.009(3) 0.006(3)
C22 0.040(6) 0.062(5) 0.109(8) 0.007(5) -0.012(6) 0.020(4)
C23 0.057(8) 0.119(10) 0.160(13) 0.013(9) -0.034(8) 0.037(7)
C24 0.062(9) 0.079(7) 0.185(15) 0.041(8) 0.019(9) 0.052(6)
C25 0.055(7) 0.043(4) 0.110(9) 0.018(5) 0.030(6) 0.025(4)
C26 0.040(5) 0.027(3) 0.060(5) 0.005(3) 0.020(4) 0.009(3)
P31 0.0163(9) 0.0186(6) 0.0233(8) 0.0011(6) 0.0079(7) 0.0004(6)
O31 0.016(2) 0.0207(17) 0.029(2) 0.0024(15) 0.0096(19) 0.0010(15)
O32 0.018(2) 0.0182(17) 0.026(2) -0.0005(15) 0.0091(19) 0.0043(15)
O33 0.016(2) 0.0215(17) 0.027(2) 0.0037(15) 0.0067(19) -0.0006(15)
C31 0.018(4) 0.028(3) 0.027(3) 0.001(2) 0.008(3) 0.007(2)
C32 0.045(5) 0.042(4) 0.033(4) -0.003(3) 0.006(4) -0.011(3)
C33 0.063(6) 0.061(5) 0.038(5) -0.018(4) 0.002(4) -0.009(4)
C34 0.057(6) 0.073(5) 0.023(4) 0.008(4) 0.013(4) -0.001(4)
C35 0.054(6) 0.043(4) 0.042(5) 0.013(3) 0.010(4) 0.004(3)
C36 0.048(5) 0.030(3) 0.031(4) 0.003(3) 0.008(4) 0.003(3)
O41 0.020(2) 0.0236(18) 0.023(2) -0.0042(15) 0.0110(19) 0.0049(16)
N41 0.014(3) 0.018(2) 0.025(3) -0.0048(19) 0.012(2) -0.0029(18)
C41 0.018(3) 0.020(3) 0.028(4) -0.006(2) 0.007(3) -0.006(2)
C42 0.019(4) 0.026(3) 0.028(4) -0.006(2) 0.008(3) 0.003(2)
C43 0.022(4) 0.037(3) 0.039(4) -0.005(3) 0.015(3) 0.011(3)
C44 0.025(4) 0.048(3) 0.028(4) -0.011(3) 0.016(3) 0.007(3)
C45 0.027(4) 0.038(3) 0.020(3) -0.002(3) 0.012(3) 0.001(3)
Cl41 0.0271(10) 0.0363(7) 0.0372(9) 0.0027(6) 0.0098(8) 0.0128(6)
O51 0.012(2) 0.0210(17) 0.024(2) 0.0011(15) 0.0098(18) -0.0001(15)
N51 0.015(3) 0.027(2) 0.025(3) -0.0003(19) 0.007(2) -0.004(2)
C51 0.013(3) 0.015(2) 0.030(4) 0.000(2) 0.009(3) 0.003(2)
C52 0.018(4) 0.042(3) 0.039(4) -0.002(3) -0.001(3) -0.004(3)
C53 0.013(4) 0.056(4) 0.046(5) -0.004(3) 0.014(4) -0.008(3)
C54 0.027(4) 0.046(4) 0.039(4) -0.006(3) 0.020(4) -0.011(3)
C55 0.022(4) 0.028(3) 0.026(3) -0.001(2) 0.013(3) -0.006(2)
Cl51 0.0241(11) 0.0982(14) 0.0428(11) 0.0015(10) -0.0049(9) -0.0092(10)
O61 0.021(2) 0.0258(19) 0.022(2) -0.0068(16) 0.004(2) 0.0064(16)
N61 0.030(3) 0.026(2) 0.020(3) -0.007(2) 0.008(2) -0.003(2)
C61 0.018(4) 0.026(3) 0.026(4) 0.003(2) 0.006(3) 0.008(2)
C62 0.034(4) 0.036(3) 0.030(4) -0.007(3) 0.007(3) 0.004(3)
C63 0.033(5) 0.054(4) 0.041(4) -0.022(3) -0.007(4) 0.007(3)
C64 0.023(4) 0.069(5) 0.055(5) -0.020(4) -0.007(4) 0.010(4)
C65 0.022(4) 0.048(4) 0.039(4) -0.016(3) -0.004(3) 0.011(3)
Cl61 0.0446(13) 0.0629(11) 0.0474(12) -0.0321(9) 0.0032(10) 0.0098(9)
O71 0.022(2) 0.0255(18) 0.022(2) 0.0011(16) 0.0081(19) -0.0010(16)
N71 0.020(3) 0.027(2) 0.025(3) 0.002(2) 0.012(2) -0.002(2)
C71 0.017(4) 0.031(3) 0.025(4) 0.002(2) 0.013(3) 0.004(2)
C72 0.027(4) 0.023(3) 0.040(4) 0.006(3) 0.012(3) 0.002(2)
C73 0.040(5) 0.048(4) 0.021(4) 0.011(3) 0.009(3) -0.010(3)
C74 0.055(5) 0.046(4) 0.023(4) -0.008(3) 0.018(4) -0.013(3)
C75 0.036(4) 0.034(3) 0.029(4) -0.002(3) 0.012(3) -0.007(3)
Cl71 0.0465(12) 0.0297(7) 0.0467(11) 0.0098(7) 0.0192(9) -0.0063(7)
O81 0.020(2) 0.0179(17) 0.027(2) -0.0028(15) 0.015(2) -0.0028(15)
N81 0.032(3) 0.018(2) 0.028(3) -0.003(2) 0.011(3) -0.004(2)
C81 0.023(4) 0.017(2) 0.029(3) -0.001(2) 0.013(3) 0.000(2)
C82 0.031(4) 0.032(3) 0.038(4) -0.007(3) 0.009(3) -0.003(3)
C83 0.051(5) 0.040(4) 0.048(5) -0.015(3) 0.006(4) -0.016(3)
C84 0.058(6) 0.048(4) 0.038(4) -0.023(3) 0.015(4) -0.007(4)
C85 0.032(4) 0.030(3) 0.034(4) -0.007(3) 0.015(3) -0.005(3)
Cl81 0.0348(11) 0.0523(10) 0.0627(13) -0.0015(9) 0.0115(10) -0.0217(8)
O91 0.021(2) 0.0170(17) 0.026(2) 0.0007(15) 0.0096(19) 0.0005(15)
C91 0.028(4) 0.022(3) 0.019(3) 0.003(2) 0.008(3) 0.003(2)
N91 0.025(3) 0.017(2) 0.027(3) -0.0005(19) 0.011(3) -0.0003(19)
C92 0.044(5) 0.033(3) 0.051(5) -0.001(3) 0.024(4) 0.005(3)
C93 0.091(7) 0.018(3) 0.069(6) -0.004(3) 0.038(6) 0.001(3)
C94 0.073(6) 0.021(3) 0.057(5) -0.001(3) 0.033(5) -0.007(3)
C95 0.033(4) 0.025(3) 0.033(4) 0.001(2) 0.014(3) -0.008(3)
Cl91 0.0591(14) 0.0338(8) 0.0752(14) -0.0039(8) 0.0437(12) 0.0090(8)
O101 0.019(2) 0.0228(18) 0.028(2) 0.0019(16) 0.008(2) -0.0031(16)
C101 0.019(4) 0.024(3) 0.027(3) 0.009(2) 0.007(3) -0.001(2)
N101 0.023(3) 0.022(2) 0.030(3) 0.001(2) 0.013(3) -0.001(2)
C102 0.018(4) 0.036(3) 0.028(4) -0.002(3) 0.011(3) -0.007(3)
C103 0.034(5) 0.036(3) 0.046(5) -0.005(3) 0.006(4) -0.014(3)
C104 0.016(4) 0.041(3) 0.050(5) 0.006(3) 0.014(3) -0.007(3)
C105 0.030(4) 0.027(3) 0.045(4) 0.003(3) 0.014(4) -0.002(3)
Cl1A 0.0426(12) 0.0537(10) 0.0415(11) -0.0216(8) 0.0123(9) -0.0119(8)
O111 0.023(3) 0.0239(19) 0.033(3) 0.0065(16) 0.010(2) 0.0014(17)
N111 0.032(3) 0.023(2) 0.022(3) 0.0082(19) 0.006(3) 0.002(2)
C111 0.027(4) 0.029(3) 0.026(4) 0.002(2) 0.007(3) 0.000(3)
C112 0.029(4) 0.028(3) 0.035(4) 0.006(3) 0.007(3) 0.002(3)
C113 0.055(6) 0.037(4) 0.060(5) 0.022(3) 0.009(5) 0.019(3)
C114 0.060(6) 0.045(4) 0.074(6) 0.038(4) 0.023(5) 0.008(4)
C115 0.041(5) 0.034(3) 0.048(5) 0.017(3) 0.014(4) -0.002(3)
Cl1B 0.0277(10) 0.0385(8) 0.0447(10) 0.0091(7) 0.0095(8) 0.0101(7)
N121 0.019(3) 0.023(2) 0.036(3) -0.001(2) 0.010(3) 0.001(2)
O121 0.022(3) 0.030(2) 0.039(3) 0.0090(18) 0.003(2) 0.0003(17)
C121 0.017(4) 0.021(3) 0.049(5) 0.004(3) 0.004(3) -0.002(2)
C122 0.026(4) 0.032(3) 0.055(5) -0.006(3) 0.008(4) 0.004(3)
C123 0.021(4) 0.052(4) 0.082(7) -0.008(4) 0.014(5) 0.004(3)
C124 0.021(4) 0.072(5) 0.059(6) 0.001(4) -0.005(4) 0.005(4)
C125 0.032(5) 0.055(4) 0.046(5) 0.004(3) -0.004(4) 0.003(3)
Cl1C 0.0350(12) 0.0716(12) 0.0562(13) -0.0023(9) 0.0236(10) 0.0085(9)
N131 0.018(3) 0.039(3) 0.025(3) 0.000(2) 0.002(2) 0.007(2)
O131 0.028(3) 0.030(2) 0.029(3) 0.0006(17) 0.004(2) 0.0010(18)
C131 0.017(4) 0.031(3) 0.028(4) 0.002(2) 0.001(3) 0.009(2)
C132 0.027(4) 0.048(4) 0.036(4) -0.004(3) -0.002(3) 0.013(3)
C133 0.061(6) 0.058(4) 0.025(4) 0.002(3) -0.003(4) 0.023(4)
C134 0.066(6) 0.054(4) 0.037(5) 0.017(3) -0.001(4) 0.024(4)
C135 0.044(5) 0.038(3) 0.034(4) 0.006(3) 0.002(4) 0.014(3)
Cl1D 0.0915(19) 0.0547(11) 0.0436(12) -0.0142(9) -0.0142(12) -0.0030(11)
N141 0.017(3) 0.028(2) 0.029(3) 0.001(2) 0.003(2) -0.001(2)
O141 0.014(3) 0.0256(19) 0.051(3) -0.0070(18) 0.003(2) -0.0008(16)
C141 0.025(4) 0.024(3) 0.032(4) -0.005(2) 0.002(3) -0.001(3)
C142 0.023(4) 0.041(3) 0.037(4) 0.003(3) 0.004(3) 0.004(3)
C143 0.024(4) 0.060(4) 0.043(5) -0.006(3) -0.001(4) -0.013(3)
C144 0.051(6) 0.040(4) 0.063(5) -0.002(3) -0.004(4) -0.023(4)
C145 0.031(5) 0.025(3) 0.067(5) -0.001(3) -0.009(4) -0.008(3)
Cl1E 0.0355(13) 0.0648(12) 0.1034(19) 0.0174(12) -0.0122(12) 0.0196(9)
Na1 0.0139(12) 0.0212(10) 0.0262(13) -0.0028(8) 0.0051(10) 0.0017(8)
Na2 0.0186(13) 0.0215(10) 0.0318(13) 0.0025(9) 0.0103(11) 0.0027(9)
O1W 0.017(2) 0.0184(17) 0.025(2) -0.0041(15) 0.0087(19) 0.0017(15)
O2W 0.019(2) 0.0287(19) 0.030(2) 0.0058(17) 0.011(2) 0.0020(16)
O3W 0.020(2) 0.0226(18) 0.030(2) -0.0011(16) 0.010(2) 0.0012(16)
O4W 0.018(2) 0.0236(18) 0.027(2) -0.0024(16) 0.0086(19) 0.0010(16)
C1S 0.099(9) 0.080(6) 0.059(6) -0.004(5) -0.006(6) 0.023(6)
C2S 0.089(8) 0.071(5) 0.042(5) -0.012(4) -0.005(5) 0.009(5)
C3S 0.084(8) 0.063(5) 0.050(5) -0.002(4) -0.005(5) 0.008(5)
C4S 0.080(10) 0.125(9) 0.117(11) -0.046(8) -0.029(8) 0.010(7)
Cl1S 0.120(3) 0.119(2) 0.119(3) -0.013(2) -0.036(2) 0.019(2)
Cl2S 0.144(4) 0.0852(19) 0.147(3) 0.0238(19) 0.007(3) -0.024(2)
C5S 0.21(3) 0.050(10) 0.056(13) -0.024(9) 0.016(16) 0.029(14)
Cl3S 0.059(7) 0.101(7) 0.062(6) -0.035(5) -0.003(5) 0.049(5)
Cl4S 0.064(6) 0.066(5) 0.060(6) -0.024(5) 0.034(5) -0.016(5)
C5' 0.21(3) 0.050(10) 0.056(13) -0.024(9) 0.016(16) 0.029(14)
Cl3' 0.129(8) 0.146(8) 0.083(7) -0.019(6) -0.001(6) 0.066(7)
Cl4' 0.062(6) 0.075(6) 0.083(8) -0.030(6) 0.022(6) -0.012(6)

loop_
_atom_type_symbol
_atom_type_description
_atom_type_scat_dispersion_real
_atom_type_scat_dispersion_imag
_atom_type_scat_source
C C 0.0033 0.0016 'International Tables Vol C Tables 4.2.6.8 and 6.1.1.4'
H H 0.0000 0.0000 'International Tables Vol C Tables 4.2.6.8 and 6.1.1.4'
N N 0.0061 0.0033 'International Tables Vol C Tables 4.2.6.8 and 6.1.1.4'
O O 0.0106 0.0060 'International Tables Vol C Tables 4.2.6.8 and 6.1.1.4'
P P 0.1023 0.0942 'International Tables Vol C Tables 4.2.6.8 and 6.1.1.4'
Cl Cl 0.1484 0.1585 'International Tables Vol C Tables 4.2.6.8 and 6.1.1.4'
Co Co 0.3494 0.9721 'International Tables Vol C Tables 4.2.6.8 and 6.1.1.4'
Na Na 0.0362 0.0249 'International Tables Vol C Tables 4.2.6.8 and 6.1.1.4'

loop_
_geom_angle_atom_site_label_1
_geom_angle_atom_site_label_2
_geom_angle_atom_site_label_3
_geom_angle
_geom_angle_site_symmetry_1
_geom_angle_site_symmetry_3
_geom_angle_publ_flag
O11 Co1 O41 85.35(14) . . ?
O11 Co1 O51 79.43(14) . . ?
O11 Co1 O61 89.42(15) . . ?
O11 Co1 O71 173.93(17) . . ?
O11 Co1 Na1 78.20(10) . . ?
O11 Co1 O1W 94.08(14) . . ?
O41 Co1 O51 95.95(15) . . ?
O41 Co1 O61 91.48(15) . . ?
O41 Co1 O71 96.70(15) . . ?
O41 Co1 Na1 132.27(13) . . ?
O41 Co1 O1W 173.93(17) . . ?
O51 Co1 O61 166.02(15) . . ?
O51 Co1 O71 94.66(16) . . ?
O51 Co1 Na1 123.80(11) . . ?
O51 Co1 O1W 89.87(15) . . ?
O61 Co1 O71 96.22(16) . . ?
O61 Co1 Na1 44.51(11) . . ?
O61 Co1 O1W 82.47(15) . . ?
O71 Co1 Na1 104.31(11) . . ?
O71 Co1 O1W 84.49(14) . . ?
Na1 Co1 O1W 41.90(12) . . ?
O11 Co2 O21 112.94(16) . . ?
O11 Co2 N41 112.59(18) . . ?
O11 Co2 O51 79.81(14) . . ?
O11 Co2 O81 98.48(15) . . ?
O11 Co2 Na2 85.64(11) . . ?
O21 Co2 N41 131.51(19) . . ?
O21 Co2 O51 86.56(14) . . ?
O21 Co2 O81 89.88(15) . . ?
O21 Co2 Na2 42.79(10) . . ?
N41 Co2 O51 85.78(15) . . ?
N41 Co2 O81 99.14(15) . . ?
N41 Co2 Na2 127.59(13) . . ?
O51 Co2 O81 175.07(14) . . ?
O51 Co2 Na2 48.00(10) . . ?
O81 Co2 Na2 127.44(12) . . ?
O12 Co3 O22 97.38(15) . . ?
O12 Co3 O81 96.12(14) . . ?
O12 Co3 N81 93.73(17) . . ?
O12 Co3 O91 97.10(14) . . ?
O12 Co3 N91 153.10(18) . . ?
O22 Co3 O81 101.88(16) . . ?
O22 Co3 N81 161.20(18) . . ?
O22 Co3 O91 82.08(15) . . ?
O22 Co3 N91 94.46(17) . . ?
O81 Co3 N81 61.72(17) . . ?
O81 Co3 O91 165.58(12) . . ?
O81 Co3 N91 104.97(15) . . ?
N81 Co3 O91 111.59(16) . . ?
N81 Co3 N91 82.08(18) . . ?
O91 Co3 N91 60.72(15) . . ?
O32 Co4 O91 83.72(15) . . ?
O32 Co4 O101 96.18(15) . . ?
O32 Co4 N101 157.25(16) . . ?
O32 Co4 O111 87.43(16) . . ?
O32 Co4 O2W 95.35(16) . . ?
O91 Co4 O101 173.70(14) . . ?
O91 Co4 N101 119.03(16) . . ?
O91 Co4 O111 91.11(15) . . ?
O91 Co4 O2W 84.28(15) . . ?
O101 Co4 N101 61.26(16) . . ?
O101 Co4 O111 95.17(15) . . ?
O101 Co4 O2W 89.47(15) . . ?
N101 Co4 O111 91.60(18) . . ?
N101 Co4 O2W 87.75(17) . . ?
O111 Co4 O2W 174.32(16) . . ?
O31 Co5 N71 101.65(19) . 3_567 ?
O31 Co5 O101 90.21(15) . . ?
O31 Co5 N121 149.44(18) . . ?
O31 Co5 O121 90.12(16) . . ?
N71 Co5 O101 111.49(16) 3_567 . ?
N71 Co5 N121 101.3(2) 3_567 . ?
N71 Co5 O121 154.54(17) 3_567 . ?
O101 Co5 N121 99.80(17) . . ?
O101 Co5 O121 90.71(15) . . ?
N121 Co5 O121 61.19(18) . . ?
O22 Co6 O32 110.50(15) . . ?
O22 Co6 N111 135.22(17) . . ?
O22 Co6 O131 96.67(17) . . ?
O32 Co6 N111 104.88(18) . . ?
O32 Co6 O131 97.58(17) . . ?
N111 Co6 O131 105.07(19) . . ?
O23 Co7 O33 104.58(17) . . ?
O23 Co7 N131 133.32(17) . . ?
O23 Co7 O131 84.10(15) . . ?
O23 Co7 O141 96.30(16) . . ?
O23 Co7 Na1 95.53(12) . 3_567 ?
O33 Co7 N131 103.14(18) . . ?
O33 Co7 O131 88.79(15) . . ?
O33 Co7 O141 85.83(15) . . ?
O33 Co7 Na1 46.03(10) . 3_567 ?
N131 Co7 O131 59.71(17) . . ?
N131 Co7 O141 122.58(19) . . ?
N131 Co7 Na1 130.41(14) . 3_567 ?
O131 Co7 O141 174.54(17) . . ?
O131 Co7 Na1 133.38(12) . 3_567 ?
O141 Co7 Na1 41.17(13) . 3_567 ?
O11 P11 O12 110.9(2) . . ?
O11 P11 O13 111.5(2) . . ?
O11 P11 C11 107.7(2) . . ?
O11 P11 Na1 87.14(13) . . ?
O12 P11 O13 111.4(2) . . ?
O12 P11 C11 107.9(2) . . ?
O12 P11 Na1 144.55(15) . . ?
O13 P11 C11 107.3(3) . . ?
O13 P11 Na1 33.75(15) . . ?
C11 P11 Na1 94.23(17) . . ?
Co1 O11 Co2 93.50(15) . . ?
Co1 O11 P11 135.0(2) . . ?
Co2 O11 P11 128.5(2) . . ?
Co3 O12 P11 137.1(2) . . ?
P11 O13 Na1 125.4(2) . . ?
P11 C11 C12 122.2(5) . . ?
P11 C11 C16 120.0(5) . . ?
C12 C11 C16 117.8(6) . . ?
C11 C12 C13 121.3(7) . . ?
C12 C13 C14 120.2(7) . . ?
C13 C14 C15 119.1(7) . . ?
C14 C15 C16 120.7(8) . . ?
C11 C16 C15 120.9(7) . . ?
O21 P21 O22 110.3(2) . . ?
O21 P21 O23 108.7(2) . . ?
O21 P21 C21 108.6(3) . . ?
O21 P21 Na2 54.85(14) . . ?
O22 P21 O23 113.5(2) . . ?
O22 P21 C21 106.9(2) . . ?
O22 P21 Na2 125.79(16) . . ?
O23 P21 C21 108.8(3) . . ?
O23 P21 Na2 54.06(15) . . ?
C21 P21 Na2 127.3(2) . . ?
Co2 O21 P21 152.3(2) . . ?
Co2 O21 Na2 104.98(16) . . ?
P21 O21 Na2 95.30(18) . . ?
Co3 O22 Co6 107.97(18) . . ?
Co3 O22 P21 123.7(2) . . ?
Co6 O22 P21 127.9(2) . . ?
Co7 O23 P21 142.6(2) . . ?
Co7 O23 Na2 114.07(16) . . ?
P21 O23 Na2 96.0(2) . . ?
P21 C21 C22 120.6(5) . . ?
P21 C21 C26 119.1(6) . . ?
C22 C21 C26 120.3(7) . . ?
C21 C22 C23 119.7(10) . . ?
C22 C23 C24 117.6(12) . . ?
C23 C24 C25 122.0(9) . . ?
C24 C25 C26 120.0(9) . . ?
C21 C26 C25 120.4(9) . . ?
O31 P31 O32 109.9(2) . . ?
O31 P31 O33 110.3(2) . . ?
O31 P31 C31 107.5(2) . . ?
O32 P31 O33 112.0(2) . . ?
O32 P31 C31 107.9(2) . . ?
O33 P31 C31 109.1(3) . . ?
Co5 O31 P31 136.9(2) . . ?
Co4 O32 Co6 102.14(15) . . ?
Co4 O32 P31 128.3(2) . . ?
Co6 O32 P31 129.5(3) . . ?
Co7 O33 P31 136.3(2) . . ?
Co7 O33 Na1 97.80(15) . 3_567 ?
P31 O33 Na1 125.9(2) . 3_567 ?
P31 C31 C32 118.9(4) . . ?
P31 C31 C36 122.5(5) . . ?
C32 C31 C36 118.5(6) . . ?
C31 C32 C33 119.2(6) . . ?
C32 C33 C34 121.2(7) . . ?
C33 C34 C35 119.5(7) . . ?
C34 C35 C36 120.6(6) . . ?
C31 C36 C35 120.9(6) . . ?
Co1 O41 C41 129.5(4) . . ?
Co2 N41 C41 120.2(4) . . ?
Co2 N41 C42 121.1(4) . . ?
C41 N41 C42 118.7(5) . . ?
O41 C41 N41 118.2(5) . . ?
O41 C41 C45 122.6(6) . . ?
N41 C41 C45 119.2(5) . . ?
N41 C42 C43 125.2(6) . . ?
N41 C42 Cl41 114.7(4) . . ?
C43 C42 Cl41 120.1(5) . . ?
C42 C43 C44 116.1(6) . . ?
C43 C44 C45 120.5(6) . . ?
C41 C45 C44 120.2(6) . . ?
Co1 O51 Co2 91.10(15) . . ?
Co1 O51 C51 134.0(3) . . ?
Co1 O51 Na2 123.94(17) . . ?
Co2 O51 C51 117.0(3) . . ?
Co2 O51 Na2 93.04(13) . . ?
C51 O51 Na2 92.0(3) . . ?
C51 N51 C52 117.8(5) . . ?
C51 N51 Na2 99.3(4) . . ?
C52 N51 Na2 142.8(4) . . ?
O51 C51 N51 115.2(5) . . ?
O51 C51 C55 124.2(6) . . ?
O51 C51 Na2 61.6(3) . . ?
N51 C51 C55 120.6(6) . . ?
N51 C51 Na2 54.1(3) . . ?
C55 C51 Na2 172.0(4) . . ?
N51 C52 C53 125.9(7) . . ?
N51 C52 Cl51 114.4(5) . . ?
C53 C52 Cl51 119.7(6) . . ?
C52 C53 C54 116.6(7) . . ?
C53 C54 C55 120.0(6) . . ?
C51 C55 C54 118.8(6) . . ?
Co1 O61 C61 131.9(3) . . ?
Co1 O61 Na1 97.78(16) . . ?
C61 O61 Na1 125.5(4) . . ?
C61 N61 C62 120.9(6) . . ?
O61 C61 N61 119.2(6) . . ?
O61 C61 C65 124.6(5) . . ?
N61 C61 C65 116.2(6) . . ?
N61 C62 C63 124.8(6) . . ?
N61 C62 Cl61 112.2(5) . . ?
C63 C62 Cl61 122.9(5) . . ?
C62 C63 C64 115.9(7) . . ?
C63 C64 C65 121.6(7) . . ?
C61 C65 C64 120.5(6) . . ?
Co1 O71 C71 134.2(4) . . ?
Co5 N71 C71 101.2(4) 3_567 . ?
Co5 N71 C72 139.5(4) 3_567 . ?
C71 N71 C72 119.1(5) . . ?
O71 C71 N71 114.2(5) . . ?
O71 C71 C75 126.6(5) . . ?
N71 C71 C75 119.1(5) . . ?
N71 C72 C73 125.0(5) . . ?
N71 C72 Cl71 115.8(5) . . ?
C73 C72 Cl71 119.2(5) . . ?
C72 C73 C74 116.3(6) . . ?
C73 C74 C75 121.0(6) . . ?
C71 C75 C74 119.4(6) . . ?
Co2 O81 Co3 110.89(16) . . ?
Co2 O81 C81 127.8(3) . . ?
Co3 O81 C81 94.5(3) . . ?
Co3 N81 C81 91.3(4) . . ?
Co3 N81 C82 148.9(4) . . ?
C81 N81 C82 119.2(5) . . ?
O81 C81 N81 112.3(5) . . ?
O81 C81 C85 126.0(5) . . ?
N81 C81 C85 121.7(6) . . ?
N81 C82 C83 123.9(6) . . ?
N81 C82 Cl81 116.1(5) . . ?
C83 C82 Cl81 120.0(5) . . ?
C82 C83 C84 116.0(7) . . ?
C83 C84 C85 121.6(6) . . ?
C81 C85 C84 117.6(6) . . ?
Co3 O91 Co4 136.58(16) . . ?
Co3 O91 C91 90.2(3) . . ?
Co4 O91 C91 131.7(3) . . ?
O91 C91 N91 112.7(4) . . ?
O91 C91 C95 125.4(6) . . ?
N91 C91 C95 121.9(5) . . ?
Co3 N91 C91 94.4(3) . . ?
Co3 N91 C92 143.9(4) . . ?
C91 N91 C92 118.9(5) . . ?
N91 C92 C93 123.9(7) . . ?
N91 C92 Cl91 116.4(5) . . ?
C93 C92 Cl91 119.7(5) . . ?
C92 C93 C94 116.3(6) . . ?
C93 C94 C95 121.6(6) . . ?
C91 C95 C94 117.5(6) . . ?
Co4 O101 Co5 123.52(17) . . ?
Co4 O101 C101 93.1(3) . . ?
Co5 O101 C101 126.6(4) . . ?
O101 C101 N101 112.7(5) . . ?
O101 C101 C105 126.8(5) . . ?
N101 C101 C105 120.5(6) . . ?
Co4 N101 C101 92.9(4) . . ?
Co4 N101 C102 149.0(4) . . ?
C101 N101 C102 118.1(5) . . ?
N101 C102 C103 125.4(6) . . ?
N101 C102 Cl1A 115.6(5) . . ?
C103 C102 Cl1A 119.1(5) . . ?
C102 C103 C104 116.1(6) . . ?
C103 C104 C105 121.0(6) . . ?
C101 C105 C104 118.8(6) . . ?
Co4 O111 C111 134.1(4) . . ?
Co6 N111 C111 122.7(4) . . ?
Co6 N111 C112 117.9(4) . . ?
C111 N111 C112 119.1(5) . . ?
O111 C111 N111 121.5(5) . . ?
O111 C111 C115 121.9(6) . . ?
N111 C111 C115 116.7(6) . . ?
N111 C112 C113 125.2(6) . . ?
N111 C112 Cl1B 114.2(4) . . ?
C113 C112 Cl1B 120.6(5) . . ?
C112 C113 C114 116.4(7) . . ?
C113 C114 C115 120.6(6) . . ?
C111 C115 C114 121.7(7) . . ?
Co5 N121 C121 92.4(4) . . ?
Co5 N121 C122 148.3(5) . . ?
C121 N121 C122 119.3(6) . . ?
Co5 O121 C121 91.9(4) . . ?
N121 C121 O121 114.5(6) . . ?
N121 C121 C125 120.5(6) . . ?
O121 C121 C125 125.0(6) . . ?
N121 C122 C123 123.6(7) . . ?
N121 C122 Cl1C 115.4(6) . . ?
C123 C122 Cl1C 121.0(6) . . ?
C122 C123 C124 117.7(7) . . ?
C123 C124 C125 120.5(8) . . ?
C121 C125 C124 118.4(7) . . ?
Co7 N131 C131 98.2(4) . . ?
Co7 N131 C132 143.2(4) . . ?
C131 N131 C132 118.2(5) . . ?
Co6 O131 Co7 116.00(19) . . ?
Co6 O131 C131 139.0(4) . . ?
Co7 O131 C131 90.0(3) . . ?
N131 C131 O131 111.6(5) . . ?
N131 C131 C135 121.2(6) . . ?
O131 C131 C135 127.2(6) . . ?
N131 C132 C133 124.5(6) . . ?
N131 C132 Cl1D 115.3(5) . . ?
C133 C132 Cl1D 120.2(6) . . ?
C132 C133 C134 117.3(7) . . ?
C133 C134 C135 120.1(6) . . ?
C131 C135 C134 118.6(6) . . ?
C141 N141 C142 118.3(5) . . ?
Co7 O141 C141 103.2(3) . . ?
Co7 O141 Na1 103.37(18) . 3_567 ?
C141 O141 Na1 151.9(4) . 3_567 ?
N141 C141 O141 115.4(5) . . ?
N141 C141 C145 120.3(6) . . ?
O141 C141 C145 124.3(6) . . ?
N141 C142 C143 126.6(6) . . ?
N141 C142 Cl1E 115.9(5) . . ?
C143 C142 Cl1E 117.5(6) . . ?
C142 C143 C144 114.9(7) . . ?
C143 C144 C145 120.7(6) . . ?
C141 C145 C144 119.2(6) . . ?
Co1 Na1 Co7 135.57(7) . 3_567 ?
Co1 Na1 P11 59.68(4) . . ?
Co1 Na1 O13 75.88(11) . . ?
Co1 Na1 O33 104.78(11) . 3_567 ?
Co1 Na1 O61 37.71(10) . . ?
Co1 Na1 O141 143.30(14) . 3_567 ?
Co1 Na1 Na2 156.59(8) . 3_567 ?
Co1 Na1 O1W 35.86(9) . . ?
Co1 Na1 O4W 121.49(13) . 3_567 ?
Co7 Na1 P11 155.15(8) 3_567 . ?
Co7 Na1 O13 147.24(13) 3_567 . ?
Co7 Na1 O33 36.18(10) 3_567 3_567 ?
Co7 Na1 O61 108.17(11) 3_567 . ?
Co7 Na1 O141 35.46(9) 3_567 3_567 ?
Co7 Na1 Na2 62.69(5) 3_567 3_567 ?
Co7 Na1 O1W 127.83(10) 3_567 . ?
Co7 Na1 O4W 77.42(11) 3_567 3_567 ?
P11 Na1 O13 20.87(9) . . ?
P11 Na1 O33 164.28(12) . 3_567 ?
P11 Na1 O61 72.65(10) . . ?
P11 Na1 O141 119.73(12) . 3_567 ?
P11 Na1 Na2 110.31(7) . 3_567 ?
P11 Na1 O1W 76.50(10) . . ?
P11 Na1 O4W 113.13(12) . 3_567 ?
O13 Na1 O33 168.65(17) . 3_567 ?
O13 Na1 O61 93.49(14) . . ?
O13 Na1 O141 115.83(17) . 3_567 ?
O13 Na1 Na2 90.46(11) . 3_567 ?
O13 Na1 O1W 82.07(15) . . ?
O13 Na1 O4W 93.85(15) . 3_567 ?
O33 Na1 O61 93.57(14) 3_567 . ?
O33 Na1 O141 70.60(14) 3_567 3_567 ?
O33 Na1 Na2 84.96(11) 3_567 3_567 ?
O33 Na1 O1W 91.96(14) 3_567 . ?
O33 Na1 O4W 76.05(13) 3_567 3_567 ?
O61 Na1 O141 105.59(17) . 3_567 ?
O61 Na1 Na2 165.06(14) . 3_567 ?
O61 Na1 O1W 70.42(14) . . ?
O61 Na1 O4W 154.11(17) . 3_567 ?
O141 Na1 Na2 59.89(12) 3_567 3_567 ?
O141 Na1 O1W 162.07(16) 3_567 . ?
O141 Na1 O4W 93.40(16) 3_567 3_567 ?
Na2 Na1 O1W 124.45(12) 3_567 . ?
Na2 Na1 O4W 39.38(11) 3_567 3_567 ?
O1W Na1 O4W 86.08(15) . 3_567 ?
Co2 Na2 P21 61.14(5) . . ?
Co2 Na2 O21 32.23(10) . . ?
Co2 Na2 O23 90.99(11) . . ?
Co2 Na2 O51 38.96(8) . . ?
Co2 Na2 N51 74.06(12) . . ?
Co2 Na2 C51 55.33(11) . . ?
Co2 Na2 Na1 127.32(8) . 3_567 ?
Co2 Na2 O3W 122.07(14) . . ?
Co2 Na2 O4W 88.52(11) . . ?
P21 Na2 O21 29.85(10) . . ?
P21 Na2 O23 29.98(10) . . ?
P21 Na2 O51 98.04(10) . . ?
P21 Na2 N51 98.49(12) . . ?
P21 Na2 C51 101.18(11) . . ?
P21 Na2 Na1 100.99(7) . 3_567 ?
P21 Na2 O3W 162.04(14) . . ?
P21 Na2 O4W 85.14(10) . . ?
O21 Na2 O23 59.74(13) . . ?
O21 Na2 O51 68.20(13) . . ?
O21 Na2 N51 81.13(15) . . ?
O21 Na2 C51 74.78(14) . . ?
O21 Na2 Na1 121.97(12) . 3_567 ?
O21 Na2 O3W 153.43(18) . . ?
O21 Na2 O4W 91.91(14) . . ?
O23 Na2 O51 127.72(14) . . ?
O23 Na2 N51 111.66(17) . . ?
O23 Na2 C51 125.10(15) . . ?
O23 Na2 Na1 80.46(11) . 3_567 ?
O23 Na2 O3W 140.23(16) . . ?
O23 Na2 O4W 82.45(14) . . ?
O51 Na2 N51 52.92(15) . . ?
O51 Na2 C51 26.40(15) . . ?
O51 Na2 Na1 135.61(12) . 3_567 ?
O51 Na2 O3W 90.69(14) . . ?
O51 Na2 O4W 104.45(16) . . ?
N51 Na2 C51 26.65(17) . . ?
N51 Na2 Na1 156.51(13) . 3_567 ?
N51 Na2 O3W 99.30(16) . . ?
N51 Na2 O4W 157.32(19) . . ?
C51 Na2 Na1 153.98(13) . 3_567 ?
C51 Na2 O3W 93.63(15) . . ?
C51 Na2 O4W 130.67(18) . . ?
Na1 Na2 O3W 62.40(11) 3_567 . ?
Na1 Na2 O4W 38.95(10) 3_567 . ?
O3W Na2 O4W 77.47(14) . . ?
Co1 O1W Na1 102.23(16) . . ?
Na1 O4W Na2 101.67(17) 3_567 . ?
C1S C2S C3S 112.1(8) . . ?
C2S C3S C3S 114.2(10) . 3_568 ?
Cl1S C4S Cl2S 112.0(7) . . ?
Cl3S C5S Cl4S 122.6(11) . . ?
Cl5S C6S Cl6S 103.2(14) . . ?
Cl5' C6' Cl6' 122.3(17) . . ?

loop_
_geom_bond_atom_site_label_1
_geom_bond_atom_site_label_2
_geom_bond_distance
_geom_bond_site_symmetry_2
_geom_bond_publ_flag
Co1 O11 2.182(3) . ?
Co1 O41 2.092(4) . ?
Co1 O51 2.070(4) . ?
Co1 O61 2.151(4) . ?
Co1 O71 2.083(4) . ?
Co1 Na1 3.483(2) . ?
Co1 O1W 2.088(3) . ?
Co2 O11 2.016(4) . ?
Co2 O21 1.942(4) . ?
Co2 N41 2.057(4) . ?
Co2 O51 2.214(3) . ?
Co2 O81 2.038(3) . ?
Co2 Na2 3.517(2) . ?
Co3 O12 2.012(4) . ?
Co3 O22 2.105(4) . ?
Co3 O81 2.129(4) . ?
Co3 N81 2.182(5) . ?
Co3 O91 2.247(4) . ?
Co3 N91 2.152(4) . ?
Co4 O32 2.071(4) . ?
Co4 O91 2.107(4) . ?
Co4 O101 2.196(4) . ?
Co4 N101 2.176(5) . ?
Co4 O111 2.070(4) . ?
Co4 O2W 2.066(4) . ?
Co5 O31 2.009(4) . ?
Co5 N71 2.056(5) 3_567 ?
Co5 O101 2.081(3) . ?
Co5 N121 2.157(5) . ?
Co5 O121 2.193(4) . ?
Co6 O22 2.003(4) . ?
Co6 O32 1.974(4) . ?
Co6 N111 2.046(4) . ?
Co6 O131 2.011(5) . ?
Co7 O23 1.976(4) . ?
Co7 O33 2.034(4) . ?
Co7 N131 2.084(5) . ?
Co7 O131 2.308(4) . ?
Co7 O141 2.036(4) . ?
Co7 Na1 3.414(2) 3_567 ?
P11 O11 1.545(4) . ?
P11 O12 1.534(4) . ?
P11 O13 1.509(4) . ?
P11 C11 1.811(6) . ?
P11 Na1 3.454(2) . ?
O13 Na1 2.354(4) . ?
C11 C12 1.384(9) . ?
C11 C16 1.386(9) . ?
C12 C13 1.367(10) . ?
C13 C14 1.390(12) . ?
C14 C15 1.360(12) . ?
C15 C16 1.379(10) . ?
P21 O21 1.505(4) . ?
P21 O22 1.554(4) . ?
P21 O23 1.513(4) . ?
P21 C21 1.806(6) . ?
P21 Na2 3.011(2) . ?
O21 Na2 2.473(4) . ?
O23 Na2 2.452(4) . ?
C21 C22 1.374(12) . ?
C21 C26 1.402(9) . ?
C22 C23 1.408(13) . ?
C23 C24 1.432(18) . ?
C24 C25 1.332(17) . ?
C25 C26 1.376(11) . ?
P31 O31 1.517(4) . ?
P31 O32 1.549(4) . ?
P31 O33 1.521(4) . ?
P31 C31 1.805(6) . ?
O33 Na1 2.480(4) 3_567 ?
C31 C32 1.400(9) . ?
C31 C36 1.389(8) . ?
C32 C33 1.390(10) . ?
C33 C34 1.357(11) . ?
C34 C35 1.380(11) . ?
C35 C36 1.363(10) . ?
O41 C41 1.304(7) . ?
N41 C41 1.363(8) . ?
N41 C42 1.345(7) . ?
C41 C45 1.401(8) . ?
C42 C43 1.376(9) . ?
C42 Cl41 1.723(6) . ?
C43 C44 1.384(10) . ?
C44 C45 1.384(9) . ?
O51 C51 1.324(7) . ?
O51 Na2 2.617(4) . ?
N51 C51 1.352(8) . ?
N51 C52 1.328(8) . ?
N51 Na2 2.441(5) . ?
C51 C55 1.401(8) . ?
C51 Na2 2.975(6) . ?
C52 C53 1.353(10) . ?
C52 Cl51 1.751(7) . ?
C53 C54 1.389(11) . ?
C54 C55 1.386(10) . ?
O61 C61 1.253(7) . ?
O61 Na1 2.464(4) . ?
N61 C61 1.383(7) . ?
N61 C62 1.363(8) . ?
C61 C65 1.440(9) . ?
C62 C63 1.343(10) . ?
C62 Cl61 1.740(6) . ?
C63 C64 1.418(10) . ?
C64 C65 1.371(10) . ?
O71 C71 1.293(7) . ?
N71 Co5 2.056(5) 3_567 ?
N71 C71 1.361(7) . ?
N71 C72 1.331(8) . ?
C71 C75 1.413(9) . ?
C72 C73 1.367(9) . ?
C72 Cl71 1.744(5) . ?
C73 C74 1.386(9) . ?
C74 C75 1.369(9) . ?
O81 C81 1.317(7) . ?
N81 C81 1.346(8) . ?
N81 C82 1.320(9) . ?
C81 C85 1.402(8) . ?
C82 C83 1.383(10) . ?
C82 Cl81 1.740(7) . ?
C83 C84 1.407(11) . ?
C84 C85 1.363(10) . ?
O91 C91 1.336(6) . ?
C91 N91 1.337(7) . ?
C91 C95 1.399(8) . ?
N91 C92 1.323(8) . ?
C92 C93 1.391(9) . ?
C92 Cl91 1.736(7) . ?
C93 C94 1.377(10) . ?
C94 C95 1.376(9) . ?
O101 C101 1.318(7) . ?
C101 N101 1.357(7) . ?
C101 C105 1.410(9) . ?
N101 C102 1.320(8) . ?
C102 C103 1.369(9) . ?
C102 Cl1A 1.762(6) . ?
C103 C104 1.393(9) . ?
C104 C105 1.354(10) . ?
O111 C111 1.274(8) . ?
N111 C111 1.380(8) . ?
N111 C112 1.346(8) . ?
C111 C115 1.427(8) . ?
C112 C113 1.366(9) . ?
C112 Cl1B 1.742(7) . ?
C113 C114 1.381(11) . ?
C114 C115 1.354(11) . ?
N121 C121 1.336(8) . ?
N121 C122 1.331(8) . ?
O121 C121 1.296(8) . ?
C121 C125 1.432(10) . ?
C122 C123 1.377(11) . ?
C122 Cl1C 1.734(8) . ?
C123 C124 1.384(12) . ?
C124 C125 1.361(11) . ?
N131 C131 1.360(7) . ?
N131 C132 1.342(9) . ?
O131 C131 1.293(7) . ?
C131 C135 1.386(9) . ?
C132 C133 1.348(10) . ?
C132 Cl1D 1.735(7) . ?
C133 C134 1.396(11) . ?
C134 C135 1.384(10) . ?
N141 C141 1.348(8) . ?
N141 C142 1.318(9) . ?
O141 C141 1.295(8) . ?
O141 Na1 2.310(5) 3_567 ?
C141 C145 1.416(8) . ?
C142 C143 1.373(9) . ?
C142 Cl1E 1.746(7) . ?
C143 C144 1.411(11) . ?
C144 C145 1.367(11) . ?
Na1 Co7 3.414(2) 3_567 ?
Na1 O33 2.480(4) 3_567 ?
Na1 O141 2.310(5) 3_567 ?
Na1 Na2 3.725(3) 3_567 ?
Na1 O1W 2.381(5) . ?
Na1 O4W 2.391(4) 3_567 ?
Na2 Na1 3.725(3) 3_567 ?
Na2 O3W 2.323(4) . ?
Na2 O4W 2.413(5) . ?
O4W Na1 2.391(4) 3_567 ?
C1S C2S 1.538(12) . ?
C2S C3S 1.530(14) . ?
C3S C3S 1.521(17) 3_568 ?
C4S Cl1S 1.681(12) . ?
C4S Cl2S 1.804(13) . ?
C5S Cl3S 1.623(18) . ?
C5S Cl4S 1.787(15) . ?
C6S Cl5S 1.643(19) . ?
C6S Cl6S 1.817(18) . ?
C6' Cl5' 1.547(18) . ?
C6' Cl6' 1.805(19) . ?
